data_1513819
loop_
_publ_author_name
'Davies, Stephen G.'
'Fletcher, Ai M.'
'Roberts, Paul M.'
'Shah, Rushabh S.'
'Thompson, Amber L.'
'Thomson, James E.'

_publ_section_title
;
 (-)-(2S,3R,Z)-Nakinadine A: First Asymmetric Synthesis and Absolute
 Configuration Assignment.
;
_journal_issue 5
_journal_name_full 'Organic letters'
_journal_page_first 1354
_journal_page_last 1357
_journal_paper_doi 10.1021/ol500096r
_journal_volume 16
_journal_year 2014
_chemical_absolute_configuration ad
_chemical_formula_moiety 'C32 H50 N2 O3 S1'
_chemical_formula_sum 'C32 H50 N2 O3 S'
_chemical_formula_weight 542.83
_chemical_melting_point 341.6(5)
_space_group_IT_number 5
_symmetry_cell_setting monoclinic
_symmetry_space_group_name_Hall 'I 2y'
_symmetry_space_group_name_H-M 'I 1 2 1'
_atom_sites_solution_hydrogens difmap
_atom_sites_solution_primary other
_audit_creation_date 13-12-09
_audit_creation_method CRYSTALS_ver_14.40
_cell_angle_alpha 90
_cell_angle_beta 93.453(3)
_cell_angle_gamma 90
_cell_formula_units_Z 4
_cell_length_a 15.1901(5)
_cell_length_b 5.6134(2)
_cell_length_c 39.9231(17)
_cell_measurement_reflns_used 6822
_cell_measurement_temperature 100
_cell_measurement_theta_max 25
_cell_measurement_theta_min 2
_cell_volume 3398.0(2)
_computing_cell_refinement
;
CrysAlisPro, Agilent Technologies,
Version 1.171.35.19 (release 27-10-2011 CrysAlis171 .NET)
(compiled Oct 27 2011,15:02:11)
;
_computing_data_collection
;
CrystalClear-SM Expert 2.0 r4 (Rigaku, 2009)
;
_computing_data_reduction
;
CrysAlisPro, Agilent Technologies,
Version 1.171.35.19 (release 27-10-2011 CrysAlis171 .NET)
(compiled Oct 27 2011,15:02:11)
;
_computing_molecular_graphics 'CAMERON (Watkin et al., 1996)'
_computing_publication_material 'CRYSTALS (Betteridge et al., 2003)'
_computing_structure_refinement 'CRYSTALS (Betteridge et al., 2003)'
_computing_structure_solution 'Superflip (Palatinus & Chapuis, 2007)'
_diffrn_ambient_temperature 100
_diffrn_detector CCD
_diffrn_measured_fraction_theta_full 0.956
_diffrn_measured_fraction_theta_max 0.916
_diffrn_measurement_device
;
CrystalLogic Kappa (3 circle)
;
_diffrn_measurement_device_type 'Rigaku Saturn724+ (2x2 bin mode)'
_diffrn_measurement_method \w
_diffrn_radiation_monochromator synchrotron
_diffrn_radiation_type synchrotron
_diffrn_radiation_wavelength 0.68890
_diffrn_reflns_av_R_equivalents 0.055
_diffrn_reflns_limit_h_max 19
_diffrn_reflns_limit_h_min -19
_diffrn_reflns_limit_k_max 7
_diffrn_reflns_limit_k_min -7
_diffrn_reflns_limit_l_max 50
_diffrn_reflns_limit_l_min 0
_diffrn_reflns_number 21094
_diffrn_reflns_theta_full 25.176
_diffrn_reflns_theta_max 26.782
_diffrn_reflns_theta_min 1.916
_diffrn_standards_number 0
_exptl_absorpt_coefficient_mu 0.126
_exptl_absorpt_correction_T_max 1.00
_exptl_absorpt_correction_T_min 0.80
_exptl_absorpt_correction_type multi-scan
_exptl_absorpt_process_details
;
CrysAlisPro, Agilent Technologies,
Version 1.171.35.19 (release 27-10-2011 CrysAlis171 .NET)
(compiled Oct 27 2011,15:02:11)
Empirical absorption correction using spherical harmonics,
 implemented in SCALE3 ABSPACK scaling algorithm.
;
_exptl_crystal_colour clear_pale_colourless
_exptl_crystal_density_diffrn 1.061
_exptl_crystal_density_meas ?
_exptl_crystal_density_method 'not measured'
_exptl_crystal_description lath
_exptl_crystal_F_000 1184.000
_exptl_crystal_size_max 0.05
_exptl_crystal_size_mid 0.02
_exptl_crystal_size_min 0.01
_platon_squeeze_details
;
The discrete Fourier transform of the void region were treated as 
contributions to the A and B parts of the calculated structure factors.
;
_refine_diff_density_max 0.41
_refine_diff_density_min -0.34
_refine_ls_abs_structure_details 'Flack (1983), 2989 Friedel-pairs'
_refine_ls_abs_structure_Flack 0.15(3)
_refine_ls_extinction_method None
_refine_ls_goodness_of_fit_ref 1.0026
_refine_ls_hydrogen_treatment constr
_refine_ls_matrix_type full
_refine_ls_number_parameters 434
_refine_ls_number_reflns 6439
_refine_ls_number_restraints 305
_refine_ls_R_factor_all 0.0767
_refine_ls_R_factor_gt 0.0672
_refine_ls_shift/su_max 0.0008204
_refine_ls_shift/su_mean 0.0000446
_refine_ls_structure_factor_coef Fsqd
_refine_ls_weighting_details
;
 Method, part 1, Chebychev polynomial, (Watkin, 1994, Prince, 1982) 
 [weight] = 1.0/[A~0~*T~0~(x)+A~1~*T~1~(x) ... +A~n-1~]*T~n-1~(x)] 
 where A~i~ are the Chebychev coefficients listed below and x= Fcalc/Fmax 
 Method = Robust Weighting (Prince, 1982) 
 W = [weight] * [1-(deltaF/6*sigmaF)^2^]^2^ 
 A~i~ are: 
 0.594E+04 0.988E+04 0.677E+04 0.315E+04 0.105E+04 
;
_refine_ls_weighting_scheme calc
_refine_ls_wR_factor_all 0.2067
_refine_ls_wR_factor_gt 0.1881
_refine_ls_wR_factor_ref 0.2067
_reflns_limit_h_max 19
_reflns_limit_h_min -19
_reflns_limit_k_max 7
_reflns_limit_k_min -7
_reflns_limit_l_max 50
_reflns_limit_l_min 0
_reflns_number_gt 5397
_reflns_number_total 7017
_reflns_threshold_expression I>2.0\s(I)
_oxford_diffrn_Wilson_B_factor 4.33
_oxford_diffrn_Wilson_scale 0.03
_oxford_refine_ls_r_factor_ref 0.0767
_oxford_refine_ls_scale 6.2(2)
_oxford_reflns_number_all 6439
_oxford_reflns_threshold_expression_ref I>-3.0\s(I)
_oxford_structure_analysis_title SGD486
_cod_data_source_file ol500096r_si_002.cif
_cod_data_source_block 9
_cod_depositor_comments
;
The following automatic conversions were performed:

'_chemical_melting_point' value '68-69 \%C' was changed to '341.6(5)'
- it was converted from degrees Celsius(C) to Kelvins(K), the average
value was taken and precision was
estimated.

'_atom_sites_solution_primary' value 'Other' changed to
'other' according to
/usr/data/users/saulius/crontab/automatic-downloads/current/ACS/lib/dictionaries/cif_core.dic
dictionary named 'cif_core.dic' version 2.4.2 from 2011-04-26.

Automatic conversion script
Id: cif_fix_values 2281 2013-09-26 08:29:07Z andrius 

The following automatic conversions were performed:

'_exptl_crystal_density_meas' value 'not measured' was changed to '?'
- the value is perceived as not measured.

Automatic conversion script
Id: cif_fix_values 3008 2015-01-20 13:52:24Z robertas 
;
_cod_original_sg_symbol_H-M 'I 2'
_cod_original_formula_sum 'C32 H50 N2 O3 S1'
_cod_database_code 1513819

loop_
_symmetry_equiv_pos_as_xyz
x,y,z
x+1/2,y+1/2,z+1/2
-x,y,-z
-x+1/2,y+1/2,-z+1/2

loop_
_atom_site_label
_atom_site_type_symbol
_atom_site_fract_x
_atom_site_fract_y
_atom_site_fract_z
_atom_site_U_iso_or_equiv
_atom_site_occupancy
_atom_site_adp_type
_atom_site_refinement_flags_posn
_atom_site_disorder_assembly
_atom_site_disorder_group
S1 S 1.10728(5) -0.3884(3) 0.638657(19) 0.0497 1.0000 Uani . . .
O1 O 1.14665(18) -0.5649(6) 0.66214(7) 0.0639 1.0000 Uani . . .
O2 O 0.87888(14) 0.3237(5) 0.70815(6) 0.0492 1.0000 Uani . . .
O3 O 0.85691(17) -0.0514(5) 0.72485(9) 0.0698 1.0000 Uani . . .
N1 N 1.07680(17) -0.1440(6) 0.65796(7) 0.0484 1.0000 Uani . . .
N2 N 0.3478(8) 1.952(2) 0.3348(4) 0.0951 0.4150 Uani D 1 1
C1 C 0.9153(2) -0.1164(7) 0.64566(9) 0.0520 1.0000 Uani . . .
C2 C 0.9145(2) 0.1187(9) 0.62638(8) 0.0593 1.0000 Uani . . .
C3 C 0.8464(3) 0.1307(9) 0.59754(11) 0.0678 1.0000 Uani . . .
C4 C 0.8359(3) 0.3658(9) 0.57928(9) 0.0666 1.0000 Uani . . .
C5 C 0.7683(3) 0.3763(10) 0.55026(14) 0.0816 1.0000 Uani . . .
C6 C 0.7502(3) 0.6089(12) 0.53414(11) 0.0797 1.0000 Uani . . .
C7 C 0.6783(3) 0.6230(12) 0.50685(14) 0.0887 1.0000 Uani . . .
C8 C 0.6605(3) 0.8584(12) 0.49010(11) 0.0828 1.0000 Uani . . .
C9 C 0.5868(3) 0.8744(9) 0.46472(12) 0.0833 1.0000 Uani D . .
C10 C 0.5832(4) 1.088(2) 0.4429(3) 0.0823 0.4150 Uani D 1 1
C11 C 0.4941(4) 1.163(2) 0.4288(3) 0.0796 0.4150 Uani D 1 1
C12 C 0.4944(5) 1.338(3) 0.4007(3) 0.0766 0.4150 Uani D 1 1
C13 C 0.4052(5) 1.428(2) 0.3884(3) 0.0802 0.4150 Uani D 1 1
C14 C 0.4019(6) 1.5888(17) 0.3586(2) 0.0783 0.4150 Uani D 1 1
C15 C 0.4642(9) 1.581(3) 0.3347(3) 0.0861 0.4150 Uani D 1 1
C16 C 0.4604(12) 1.739(4) 0.3094(4) 0.0959 0.4150 Uani D 1 1
C17 C 0.4012(12) 1.914(3) 0.3093(4) 0.0995 0.4150 Uani D 1 1
C19 C 0.3470(9) 1.780(2) 0.3570(4) 0.0850 0.4150 Uani D 1 1
C20 C 0.7891(2) 0.3843(8) 0.71674(12) 0.0637 1.0000 Uani . . .
C21 C 0.90260(18) 0.0977(7) 0.71234(8) 0.0472 1.0000 Uani . . .
C22 C 0.99339(18) 0.0508(6) 0.69983(8) 0.0440 1.0000 Uani . . .
C23 C 0.98937(19) -0.1481(6) 0.67318(8) 0.0469 1.0000 Uani . . .
C24 C 1.05778(19) -0.0073(6) 0.72981(8) 0.0436 1.0000 Uani . . .
C25 C 1.12668(18) 0.1471(6) 0.73874(8) 0.0449 1.0000 Uani . . .
C26 C 1.18398(19) 0.1003(7) 0.76646(8) 0.0501 1.0000 Uani . . .
C27 C 1.1728(2) -0.1022(7) 0.78560(9) 0.0519 1.0000 Uani . . .
C28 C 1.1045(2) -0.2594(7) 0.77653(9) 0.0536 1.0000 Uani . . .
C29 C 1.0476(2) -0.2146(6) 0.74899(8) 0.0499 1.0000 Uani . . .
C30 C 1.1997(3) -0.2540(7) 0.61670(10) 0.0622 1.0000 Uani . . .
C31 C 1.2639(2) -0.1268(8) 0.64172(11) 0.0666 1.0000 Uani . . .
C32 C 1.2431(4) -0.4651(9) 0.60006(16) 0.0918 1.0000 Uani . . .
C33 C 1.1580(4) -0.0808(9) 0.59081(10) 0.0760 1.0000 Uani . . .
N102 N 0.3233(5) 1.8917(16) 0.3300(3) 0.0828 0.5850 Uani D 1 2
C110 C 0.5648(5) 1.1111(10) 0.44819(17) 0.0743 0.5850 Uani D 1 2
C111 C 0.4963(5) 1.1079(10) 0.41888(19) 0.0752 0.5850 Uani D 1 2
C112 C 0.4806(7) 1.3435(11) 0.4017(2) 0.0810 0.5850 Uani D 1 2
C113 C 0.4084(4) 1.3433(13) 0.37361(19) 0.0824 0.5850 Uani D 1 2
C114 C 0.4049(4) 1.5549(13) 0.35048(15) 0.0734 0.5850 Uani D 1 2
C115 C 0.4558(5) 1.5717(17) 0.32346(19) 0.0701 0.5850 Uani D 1 2
C116 C 0.4467(6) 1.760(2) 0.3026(2) 0.0682 0.5850 Uani D 1 2
C117 C 0.3834(6) 1.9179(19) 0.3072(3) 0.0798 0.5850 Uani D 1 2
C119 C 0.3394(6) 1.7176(17) 0.3518(2) 0.0764 0.5850 Uani D 1 2
H11 H 0.8608 -0.1222 0.6569 0.0615 1.0000 Uiso R . .
H12 H 0.9181 -0.2501 0.6303 0.0614 1.0000 Uiso R . .
H21 H 0.8994 0.2459 0.6415 0.0707 1.0000 Uiso R . .
H22 H 0.9706 0.1492 0.6177 0.0713 1.0000 Uiso R . .
H31 H 0.7906 0.0817 0.6052 0.0809 1.0000 Uiso R . .
H32 H 0.8643 0.0139 0.5815 0.0814 1.0000 Uiso R . .
H41 H 0.8142 0.4748 0.5961 0.0805 1.0000 Uiso R . .
H42 H 0.8933 0.4229 0.5733 0.0801 1.0000 Uiso R . .
H51 H 0.7140 0.3158 0.5584 0.0972 1.0000 Uiso R . .
H52 H 0.7895 0.2691 0.5324 0.0990 1.0000 Uiso R . .
H61 H 0.7300 0.7083 0.5525 0.0966 1.0000 Uiso R . .
H62 H 0.8036 0.6758 0.5264 0.0957 1.0000 Uiso R . .
H71 H 0.6234 0.5636 0.5149 0.1067 1.0000 Uiso R . .
H72 H 0.6974 0.5132 0.4893 0.1074 1.0000 Uiso R . .
H81 H 0.6458 0.9698 0.5080 0.0992 1.0000 Uiso R . .
H82 H 0.7131 0.9082 0.4793 0.0992 1.0000 Uiso R . .
H101 H 0.6073 1.2223 0.4554 0.0981 0.4150 Uiso R 1 1
H102 H 0.6192 1.0562 0.4241 0.0981 0.4150 Uiso R 1 1
H111 H 0.4626 1.2394 0.4464 0.0943 0.4150 Uiso R 1 1
H112 H 0.4607 1.0234 0.4212 0.0940 0.4150 Uiso R 1 1
H121 H 0.5304 1.4739 0.4082 0.0921 0.4150 Uiso R 1 1
H122 H 0.5193 1.2623 0.3815 0.0920 0.4150 Uiso R 1 1
H131 H 0.3827 1.5159 0.4069 0.0971 0.4150 Uiso R 1 1
H132 H 0.3669 1.2917 0.3829 0.0970 0.4150 Uiso R 1 1
H151 H 0.5089 1.4667 0.3363 0.1060 0.4150 Uiso R 1 1
H161 H 0.4989 1.7269 0.2922 0.1171 0.4150 Uiso R 1 1
H171 H 0.3966 2.0163 0.2910 0.1201 0.4150 Uiso R 1 1
H191 H 0.3063 1.7909 0.3735 0.1040 0.4150 Uiso R 1 1
H203 H 0.7834 0.5527 0.7140 0.0953 1.0000 Uiso R . .
H202 H 0.7816 0.3385 0.7394 0.0957 1.0000 Uiso R . .
H201 H 0.7491 0.3017 0.7019 0.0955 1.0000 Uiso R . .
H221 H 1.0111 0.1979 0.6896 0.0518 1.0000 Uiso R . .
H231 H 0.9831 -0.3036 0.6851 0.0559 1.0000 Uiso R . .
H251 H 1.1331 0.2832 0.7266 0.0537 1.0000 Uiso R . .
H261 H 1.2292 0.2069 0.7721 0.0604 1.0000 Uiso R . .
H271 H 1.2098 -0.1313 0.8047 0.0619 1.0000 Uiso R . .
H281 H 1.0980 -0.3954 0.7893 0.0640 1.0000 Uiso R . .
H291 H 1.0018 -0.3223 0.7434 0.0596 1.0000 Uiso R . .
H311 H 1.3177 -0.0918 0.6310 0.1001 1.0000 Uiso R . .
H312 H 1.2765 -0.2268 0.6608 0.0999 1.0000 Uiso R . .
H313 H 1.2391 0.0191 0.6491 0.0994 1.0000 Uiso R . .
H321 H 1.2894 -0.4104 0.5866 0.1376 1.0000 Uiso R . .
H322 H 1.2703 -0.5638 0.6181 0.1380 1.0000 Uiso R . .
H323 H 1.2011 -0.5592 0.5862 0.1378 1.0000 Uiso R . .
H333 H 1.2019 -0.0155 0.5772 0.1136 1.0000 Uiso R . .
H332 H 1.1278 0.0488 0.6008 0.1135 1.0000 Uiso R . .
H331 H 1.1142 -0.1617 0.5767 0.1136 1.0000 Uiso R . .
H1101 H 0.5437 1.2159 0.4654 0.0877 0.5850 Uiso R 1 2
H1102 H 0.6188 1.1782 0.4401 0.0879 0.5850 Uiso R 1 2
H1111 H 0.4397 1.0580 0.4273 0.0886 0.5850 Uiso R 1 2
H1112 H 0.5158 0.9960 0.4019 0.0886 0.5850 Uiso R 1 2
H1121 H 0.4635 1.4573 0.4188 0.0950 0.5850 Uiso R 1 2
H1122 H 0.5350 1.3947 0.3921 0.0952 0.5850 Uiso R 1 2
H1131 H 0.3513 1.3287 0.3832 0.0980 0.5850 Uiso R 1 2
H1132 H 0.4187 1.2034 0.3602 0.0978 0.5850 Uiso R 1 2
H1151 H 0.4980 1.4530 0.3195 0.0830 0.5850 Uiso R 1 2
H1161 H 0.4844 1.7814 0.2850 0.0809 0.5850 Uiso R 1 2
H1171 H 0.3801 2.0537 0.2937 0.0951 0.5850 Uiso R 1 2
H1191 H 0.3031 1.7050 0.3698 0.0910 0.5850 Uiso R 1 2
H94 H 0.5331 0.8678 0.4764 0.0999 0.4150 Uiso R 1 1
H93 H 0.5896 0.7355 0.4503 0.1002 0.4150 Uiso R 1 1
H92 H 0.5350 0.8140 0.4747 0.0995 0.5850 Uiso R 1 2
H91 H 0.6017 0.7690 0.4465 0.1002 0.5850 Uiso R 1 2
H1 H 1.1179 -0.0922 0.6712 0.0577 1.0000 Uiso R . .

loop_
_atom_site_aniso_label
_atom_site_aniso_U_11
_atom_site_aniso_U_22
_atom_site_aniso_U_33
_atom_site_aniso_U_23
_atom_site_aniso_U_13
_atom_site_aniso_U_12
S1 0.0490(4) 0.0464(4) 0.0550(4) -0.0010(3) 0.0144(3) -0.0025(3)
O1 0.0601(14) 0.0599(15) 0.0739(16) 0.0112(12) 0.0207(12) 0.0051(12)
O2 0.0362(10) 0.0432(12) 0.0694(13) -0.0020(10) 0.0128(9) -0.0013(9)
O3 0.0512(14) 0.0532(16) 0.109(2) 0.0057(14) 0.0348(14) -0.0048(11)
N1 0.0383(12) 0.0517(15) 0.0556(13) -0.0035(12) 0.0077(10) -0.0044(11)
N2 0.059(6) 0.117(7) 0.112(7) 0.038(6) 0.030(6) 0.010(6)
C1 0.0388(14) 0.0574(19) 0.0597(17) -0.0078(15) 0.0020(12) -0.0046(14)
C2 0.0545(17) 0.069(2) 0.0542(16) -0.0033(18) -0.0024(13) -0.0109(19)
C3 0.0532(17) 0.066(2) 0.082(2) -0.002(2) -0.0095(16) 0.0014(19)
C4 0.060(2) 0.086(3) 0.0526(17) 0.0047(19) -0.0040(15) -0.008(2)
C5 0.067(2) 0.083(3) 0.092(3) 0.008(3) -0.015(2) 0.007(2)
C6 0.075(2) 0.099(3) 0.064(2) 0.018(3) -0.0070(18) -0.005(3)
C7 0.073(3) 0.093(3) 0.099(3) 0.023(3) -0.010(2) 0.007(3)
C8 0.079(3) 0.111(4) 0.058(2) 0.015(2) -0.0017(18) -0.005(3)
C9 0.070(2) 0.099(3) 0.081(2) 0.019(2) 0.005(2) 0.019(2)
C10 0.071(5) 0.103(5) 0.074(5) 0.022(4) 0.012(4) 0.007(4)
C11 0.070(5) 0.096(6) 0.075(5) 0.023(4) 0.018(4) 0.007(4)
C12 0.061(5) 0.098(6) 0.073(5) 0.020(5) 0.023(4) -0.008(4)
C13 0.070(4) 0.094(5) 0.079(5) 0.018(4) 0.030(4) 0.004(4)
C14 0.069(5) 0.088(5) 0.080(5) 0.015(5) 0.027(4) 0.009(4)
C15 0.095(7) 0.083(7) 0.083(7) 0.011(6) 0.029(6) 0.025(6)
C16 0.103(8) 0.108(8) 0.080(7) 0.026(6) 0.032(7) 0.010(6)
C17 0.084(8) 0.118(8) 0.099(8) 0.032(7) 0.027(6) 0.001(6)
C19 0.068(6) 0.098(7) 0.094(7) 0.017(6) 0.047(5) 0.016(5)
C20 0.0382(15) 0.0528(19) 0.102(3) -0.0080(19) 0.0208(16) 0.0001(15)
C21 0.0397(13) 0.0463(16) 0.0568(15) -0.0025(15) 0.0128(11) -0.0072(14)
C22 0.0363(13) 0.0412(15) 0.0553(15) 0.0007(12) 0.0098(11) -0.0034(10)
C23 0.0380(14) 0.0456(16) 0.0581(16) -0.0055(13) 0.0123(12) -0.0056(12)
C24 0.0390(14) 0.0418(15) 0.0510(15) -0.0011(12) 0.0124(11) 0.0022(12)
C25 0.0386(13) 0.0400(16) 0.0572(15) -0.0020(12) 0.0120(11) -0.0017(12)
C26 0.0406(13) 0.0518(16) 0.0585(16) -0.0013(16) 0.0074(11) -0.0022(15)
C27 0.0470(15) 0.0549(19) 0.0541(16) 0.0011(14) 0.0052(13) 0.0093(14)
C28 0.0577(19) 0.0434(17) 0.0609(18) 0.0054(14) 0.0142(15) 0.0019(14)
C29 0.0514(16) 0.0413(16) 0.0580(17) 0.0025(14) 0.0106(13) -0.0042(13)
C30 0.070(2) 0.0502(19) 0.070(2) -0.0018(16) 0.0318(18) -0.0031(17)
C31 0.0534(19) 0.067(2) 0.082(2) 0.012(2) 0.0233(17) -0.0045(18)
C32 0.091(3) 0.064(3) 0.129(4) -0.005(3) 0.070(3) -0.006(2)
C33 0.107(3) 0.065(3) 0.058(2) 0.0067(18) 0.017(2) -0.016(2)
N102 0.047(4) 0.098(5) 0.104(5) 0.037(4) 0.009(3) 0.011(4)
C110 0.066(3) 0.101(4) 0.056(3) 0.014(3) 0.006(3) 0.013(4)
C111 0.073(4) 0.092(4) 0.060(3) 0.012(4) -0.003(3) 0.020(4)
C112 0.079(4) 0.097(4) 0.065(4) 0.014(4) -0.008(3) 0.013(4)
C113 0.078(4) 0.094(4) 0.074(4) 0.017(3) -0.006(3) 0.003(4)
C114 0.062(3) 0.086(4) 0.072(3) 0.013(3) 0.002(3) 0.005(3)
C115 0.066(4) 0.079(5) 0.067(4) -0.008(4) 0.011(3) 0.004(4)
C116 0.056(3) 0.098(5) 0.050(3) -0.007(3) 0.004(3) -0.010(4)
C117 0.056(4) 0.109(5) 0.073(4) 0.031(4) -0.008(3) 0.006(4)
C119 0.056(4) 0.087(5) 0.086(5) 0.024(4) 0.009(4) 0.007(4)

loop_
_atom_type_symbol
_atom_type_scat_dispersion_real
_atom_type_scat_dispersion_imag
_atom_type_scat_Cromer_Mann_a1
_atom_type_scat_Cromer_Mann_b1
_atom_type_scat_Cromer_Mann_a2
_atom_type_scat_Cromer_Mann_b2
_atom_type_scat_Cromer_Mann_a3
_atom_type_scat_Cromer_Mann_b3
_atom_type_scat_Cromer_Mann_a4
_atom_type_scat_Cromer_Mann_b4
_atom_type_scat_Cromer_Mann_c
_atom_type_scat_source
C 0.0020 0.0020 2.3100 20.8439 1.0200 10.2075 1.5886 0.5687 0.8650 51.6512 0.2156
; 
International Tables Vol C 4.2.6.8 and 6.1.1.4
and D. T. Cromer, J. Appl. Cryst. (1983), 16, 433.
;
H 0.0000 0.0000 0.4930 10.5109 0.3229 26.1257 0.1402 3.1424 0.0408 57.7998 0.0030
; 
International Tables Vol C 4.2.6.8 and 6.1.1.4
and D. T. Cromer, J. Appl. Cryst. (1983), 16, 433.
;
N 0.0040 0.0030 12.2126 0.0057 3.1322 9.8933 2.0125 28.9975 1.1663 0.5826 -11.5290
; 
International Tables Vol C 4.2.6.8 and 6.1.1.4
and D. T. Cromer, J. Appl. Cryst. (1983), 16, 433.
;
O 0.0070 0.0060 3.0485 13.2771 2.2868 5.7011 1.5463 0.3239 0.8670 32.9089 0.2508
; 
International Tables Vol C 4.2.6.8 and 6.1.1.4
and D. T. Cromer, J. Appl. Cryst. (1983), 16, 433.
;
S 0.1050 0.1160 6.9053 1.4679 5.2034 22.2151 1.4379 0.2536 1.5863 56.1720 0.8669
; 
International Tables Vol C 4.2.6.8 and 6.1.1.4
and D. T. Cromer, J. Appl. Cryst. (1983), 16, 433.
;

loop_
_geom_angle_atom_site_label_1
_geom_angle_atom_site_label_2
_geom_angle_atom_site_label_3
_geom_angle
_geom_angle_publ_flag
O1 S1 N1 112.19(16) yes
O1 S1 C30 106.55(18) yes
N1 S1 C30 97.10(15) yes
C20 O2 C21 116.2(3) yes
S1 N1 C23 117.2(2) yes
S1 N1 H1 111.1 no
C23 N1 H1 113.2 no
C17 N2 C19 114.97(10) yes
C2 C1 C23 116.4(3) yes
C2 C1 H11 106.3 no
C23 C1 H11 106.0 no
C2 C1 H12 110.3 no
C23 C1 H12 107.8 no
H11 C1 H12 109.8 no
C1 C2 C3 114.2(3) yes
C1 C2 H21 108.4 no
C3 C2 H21 105.5 no
C1 C2 H22 110.9 no
C3 C2 H22 107.6 no
H21 C2 H22 110.1 no
C2 C3 C4 117.2(4) yes
C2 C3 H31 108.9 no
C4 C3 H31 109.6 no
C2 C3 H32 105.6 no
C4 C3 H32 107.4 no
H31 C3 H32 107.8 no
C3 C4 C5 116.9(4) yes
C3 C4 H41 104.2 no
C5 C4 H41 105.1 no
C3 C4 H42 109.7 no
C5 C4 H42 112.2 no
H41 C4 H42 107.9 no
C4 C5 C6 118.1(5) yes
C4 C5 H51 106.5 no
C6 C5 H51 108.6 no
C4 C5 H52 106.9 no
C6 C5 H52 106.4 no
H51 C5 H52 110.3 no
C5 C6 C7 118.2(5) yes
C5 C6 H61 103.6 no
C7 C6 H61 105.3 no
C5 C6 H62 110.4 no
C7 C6 H62 109.8 no
H61 C6 H62 109.0 no
C6 C7 C8 118.3(5) yes
C6 C7 H71 110.2 no
C8 C7 H71 108.4 no
C6 C7 H72 104.5 no
C8 C7 H72 106.5 no
H71 C7 H72 108.4 no
C7 C8 C9 118.1(5) yes
C7 C8 H81 106.1 no
C9 C8 H81 105.4 no
C7 C8 H82 108.8 no
C9 C8 H82 106.8 no
H81 C8 H82 111.6 no
C8 C9 C10 117.1(4) yes
C8 C9 H94 107.2 no
C10 C9 H94 108.2 no
C8 C9 H93 107.5 no
C10 C9 H93 107.7 no
H94 C9 H93 108.9 no
C8 C9 C110 119.7(4) yes
C8 C9 H92 107.4 no
C110 C9 H92 109.0 no
C8 C9 H91 106.0 no
C110 C9 H91 105.3 no
H92 C9 H91 109.1 no
C9 C10 C11 116.69(7) yes
C9 C10 H101 109.1 no
C11 C10 H101 106.6 no
C9 C10 H102 107.4 no
C11 C10 H102 107.5 no
H101 C10 H102 109.4 no
C10 C11 C12 115.12(7) yes
C10 C11 H111 108.8 no
C12 C11 H111 106.0 no
C10 C11 H112 109.6 no
C12 C11 H112 109.0 no
H111 C11 H112 108.1 no
C11 C12 C13 115.06(7) yes
C11 C12 H121 108.3 no
C13 C12 H121 108.6 no
C11 C12 H122 108.6 no
C13 C12 H122 106.0 no
H121 C12 H122 110.3 no
C12 C13 C14 116.74(7) yes
C12 C13 H131 106.0 no
C14 C13 H131 107.6 no
C12 C13 H132 109.0 no
C14 C13 H132 107.5 no
H131 C13 H132 109.8 no
C13 C14 C15 122.62(9) yes
C13 C14 C19 120.43(10) yes
C15 C14 C19 115.85(9) yes
C14 C15 C16 119.91(10) yes
C14 C15 H151 119.9 no
C16 C15 H151 120.2 no
C15 C16 C17 118.98(10) yes
C15 C16 H161 120.6 no
C17 C16 H161 120.4 no
N2 C17 C16 123.43(10) yes
N2 C17 H171 118.2 no
C16 C17 H171 118.4 no
C14 C19 N2 125.60(10) yes
C14 C19 H191 116.7 no
N2 C19 H191 117.7 no
O2 C20 H203 106.5 no
O2 C20 H202 109.0 no
H203 C20 H202 111.0 no
O2 C20 H201 108.2 no
H203 C20 H201 111.4 no
H202 C20 H201 110.6 no
O2 C21 O3 123.6(3) yes
O2 C21 C22 111.7(3) yes
O3 C21 C22 124.7(3) yes
C21 C22 C23 110.7(2) yes
C21 C22 C24 109.2(2) yes
C23 C22 C24 112.4(2) yes
C21 C22 H221 105.8 no
C23 C22 H221 109.2 no
C24 C22 H221 109.2 no
C22 C23 C1 114.0(3) yes
C22 C23 N1 105.7(2) yes
C1 C23 N1 109.8(3) yes
C22 C23 H231 107.8 no
C1 C23 H231 110.8 no
N1 C23 H231 108.6 no
C22 C24 C25 120.2(3) yes
C22 C24 C29 121.0(3) yes
C25 C24 C29 118.8(3) yes
C24 C25 C26 120.8(3) yes
C24 C25 H251 119.2 no
C26 C25 H251 120.0 no
C25 C26 C27 120.1(3) yes
C25 C26 H261 119.2 no
C27 C26 H261 120.6 no
C26 C27 C28 119.3(3) yes
C26 C27 H271 120.4 no
C28 C27 H271 120.2 no
C27 C28 C29 120.8(3) yes
C27 C28 H281 118.8 no
C29 C28 H281 120.4 no
C24 C29 C28 120.0(3) yes
C24 C29 H291 120.5 no
C28 C29 H291 119.5 no
S1 C30 C31 110.6(2) yes
S1 C30 C32 104.4(3) yes
C31 C30 C32 111.8(4) yes
S1 C30 C33 106.4(3) yes
C31 C30 C33 111.5(3) yes
C32 C30 C33 111.8(4) yes
C30 C31 H311 109.2 no
C30 C31 H312 109.5 no
H311 C31 H312 109.9 no
C30 C31 H313 110.7 no
H311 C31 H313 108.9 no
H312 C31 H313 108.7 no
C30 C32 H321 110.2 no
C30 C32 H322 107.0 no
H321 C32 H322 107.6 no
C30 C32 H323 112.5 no
H321 C32 H323 109.3 no
H322 C32 H323 110.1 no
C30 C33 H333 110.6 no
C30 C33 H332 112.9 no
H333 C33 H332 108.2 no
C30 C33 H331 110.0 no
H333 C33 H331 109.2 no
H332 C33 H331 105.8 no
C117 N102 C119 115.02(9) yes
C9 C110 C111 116.71(7) yes
C9 C110 H1101 107.3 no
C111 C110 H1101 108.2 no
C9 C110 H1102 108.4 no
C111 C110 H1102 107.4 no
H1101 C110 H1102 108.7 no
C110 C111 C112 115.12(7) yes
C110 C111 H1111 108.1 no
C112 C111 H1111 106.8 no
C110 C111 H1112 108.7 no
C112 C111 H1112 107.0 no
H1111 C111 H1112 111.1 no
C111 C112 C113 115.10(7) yes
C111 C112 H1121 107.3 no
C113 C112 H1121 107.7 no
C111 C112 H1122 108.8 no
C113 C112 H1122 107.6 no
H1121 C112 H1122 110.3 no
C112 C113 C114 116.70(7) yes
C112 C113 H1131 109.2 no
C114 C113 H1131 108.1 no
C112 C113 H1132 106.0 no
C114 C113 H1132 107.6 no
H1131 C113 H1132 109.1 no
C113 C114 C115 122.59(9) yes
C113 C114 C119 120.51(9) yes
C115 C114 C119 115.81(9) yes
C114 C115 C116 119.96(9) yes
C114 C115 H1151 120.4 no
C116 C115 H1151 119.7 no
C115 C116 C117 119.04(9) yes
C115 C116 H1161 121.0 no
C117 C116 H1161 119.9 no
N102 C117 C116 123.46(9) yes
N102 C117 H1171 118.0 no
C116 C117 H1171 118.5 no
C114 C119 N102 125.55(9) yes
C114 C119 H1191 116.5 no
N102 C119 H1191 117.9 no

loop_
_geom_bond_atom_site_label_1
_geom_bond_atom_site_label_2
_geom_bond_distance
_geom_bond_publ_flag
S1 O1 1.467(3) yes
S1 N1 1.653(3) yes
S1 C30 1.860(4) yes
O2 C20 1.466(4) yes
O2 C21 1.327(4) yes
O3 C21 1.214(4) yes
N1 C23 1.494(4) yes
N1 H1 0.845 no
N2 C17 1.354(8) yes
N2 C19 1.310(7) yes
C1 C2 1.527(6) yes
C1 C23 1.535(4) yes
C1 H11 0.965 no
C1 H12 0.973 no
C2 C3 1.502(5) yes
C2 H21 0.972 no
C2 H22 0.955 no
C3 C4 1.511(6) yes
C3 H31 0.958 no
C3 H32 0.967 no
C4 C5 1.503(5) yes
C4 H41 0.979 no
C4 H42 0.972 no
C5 C6 1.474(8) yes
C5 H51 0.967 no
C5 H52 1.000 no
C6 C7 1.498(6) yes
C6 H61 0.985 no
C6 H62 0.961 no
C7 C8 1.498(8) yes
C7 H71 0.970 no
C7 H72 0.991 no
C8 C9 1.467(6) yes
C8 H81 0.985 no
C8 H82 0.971 no
C9 C10 1.483(6) yes
C9 H94 0.963 no
C9 H93 0.971 no
C9 C110 1.512(5) yes
C9 H92 0.966 no
C9 H91 0.974 no
C10 C11 1.494(6) yes
C10 H101 0.964 no
C10 H102 0.970 no
C11 C12 1.492(6) yes
C11 H111 0.975 no
C11 H112 0.970 no
C12 C13 1.498(6) yes
C12 H121 0.973 no
C12 H122 0.974 no
C13 C14 1.494(5) yes
C13 H131 0.968 no
C13 H132 0.978 no
C14 C15 1.384(7) yes
C14 C19 1.359(7) yes
C15 C16 1.343(8) yes
C15 H151 0.934 no
C16 C17 1.332(8) yes
C16 H161 0.930 no
C17 H171 0.931 no
C19 H191 0.933 no
C20 H203 0.955 no
C20 H202 0.952 no
C20 H201 0.944 no
C21 C22 1.518(4) yes
C22 C23 1.541(4) yes
C22 C24 1.534(4) yes
C22 H221 0.966 no
C23 H231 1.000 no
C24 C25 1.389(4) yes
C24 C29 1.406(4) yes
C25 C26 1.391(4) yes
C25 H251 0.915 no
C26 C27 1.386(5) yes
C26 H261 0.928 no
C27 C28 1.394(5) yes
C27 H271 0.933 no
C28 C29 1.380(5) yes
C28 H281 0.926 no
C29 H291 0.939 no
C30 C31 1.530(6) yes
C30 C32 1.527(6) yes
C30 C33 1.528(6) yes
C31 H311 0.964 no
C31 H312 0.956 no
C31 H313 0.956 no
C32 H321 0.960 no
C32 H322 0.981 no
C32 H323 0.975 no
C33 H333 0.957 no
C33 H332 0.960 no
C33 H331 0.961 no
N102 C117 1.336(7) yes
N102 C119 1.320(6) yes
C110 C111 1.517(5) yes
C110 H1101 0.973 no
C110 H1102 0.976 no
C111 C112 1.502(6) yes
C111 H1111 0.983 no
C111 H1112 0.984 no
C112 C113 1.521(6) yes
C112 H1121 0.980 no
C112 H1122 0.975 no
C113 C114 1.503(5) yes
C113 H1131 0.974 no
C113 H1132 0.969 no
C114 C115 1.367(6) yes
C114 C119 1.354(6) yes
C115 C116 1.349(6) yes
C115 H1151 0.945 no
C116 C117 1.328(6) yes
C116 H1161 0.940 no
C117 H1171 0.933 no
C119 H1191 0.936 no

loop_
_geom_hbond_atom_site_label_D
_geom_hbond_atom_site_label_H
_geom_hbond_atom_site_label_A
_geom_hbond_site_symmetry_A
_geom_hbond_angle_DHA
_geom_hbond_distance_DH
_geom_hbond_distance_HA
_geom_hbond_distance_DA
_geom_hbond_publ_flag
C20 H203 O3 1_565 145.04 0.955 2.513 3.340(10) yes
C27 H271 O1 4_756 150.03 0.933 2.510 3.351(10) yes
C113 H1132 N2 1_545 138.4 0.969 2.013 2.813(10) yes
C113 H1132 N102 1_545 135.8 0.969 2.530 3.295(10) yes

loop_
_platon_squeeze_void_nr
_platon_squeeze_void_average_x
_platon_squeeze_void_average_y
_platon_squeeze_void_average_z
_platon_squeeze_void_volume
_platon_squeeze_void_count_electrons
_platon_squeeze_void_content
1 0.500 -0.078 0.000 155 28 ' '
2 0.000 0.002 0.500 155 28 ' '
